data_2105410
loop_
_publ_author_name
'Mueller, U.'

_publ_section_title
;
 Die Kristallstruktur von Hexachloroborazol
;
_journal_name_full 'Acta Crystallographica B (24,1968-38,1982)'
_journal_page_first 1997
_journal_page_last 2003
_journal_paper_doi 10.1107/S0567740871005235
_journal_volume 27
_journal_year 1971
_chemical_formula_sum 'B3 Cl6 N3'
_chemical_name_systematic 'B3 N3 Cl6'
_space_group_IT_number 148
_symmetry_space_group_name_Hall '-P 3*'
_symmetry_space_group_name_H-M 'R -3 :R'
_cell_angle_alpha 91.8
_cell_angle_beta 91.8
_cell_angle_gamma 91.8
_cell_formula_units_Z 1
_cell_length_a 6.151
_cell_length_b 6.151
_cell_length_c 6.151
_cell_volume 232.370
_citation_journal_id_ASTM ACBCAR
_cod_data_source_file boron_417.cif
_cod_data_source_block B3Cl6N3
_cod_original_cell_volume 232.37
_cod_original_sg_symbol_Hall '-R 3 (-y+z,x+z,-x+y+z)'
_cod_database_code 2105410

loop_
_symmetry_equiv_pos_as_xyz
x,y,z
z,x,y
y,z,x
-x,-y,-z
-z,-x,-y
-y,-z,-x

loop_
_atom_site_label
_atom_site_type_symbol
_atom_site_fract_x
_atom_site_fract_y
_atom_site_fract_z
_atom_site_occupancy
_atom_site_U_iso_or_equiv
N1 N-1 0.0631 0.1826 -0.001 0.5 0.0
B1 B+3 0.0631 0.1826 -0.01 0.5 0.0
Cl1 Cl-1 0.141 0.4059 -0.0017 1 0.0
